data_7702964
loop_
_publ_author_name
'Ismail, Media K.'
'Armstrong, Katie A.'
'Hodder, Samantha L.'
'Horswell, Sarah L.'
'Male, Louise'
'Nguyen, Huy V.'
'Wilkinson, Edward A.'
'Hodges, Nikolas J.'
'Tucker, James H. R.'

_publ_section_title
;
 Organometallic nucleoside analogues: effect of the metallocene metal atom
 on cancer cell line toxicity.
;
_journal_issue 4
_journal_name_full 'Dalton transactions (Cambridge, England : 2003)'
_journal_page_first 1181
_journal_page_last 1190
_journal_paper_doi 10.1039/c9dt04174e
_journal_volume 49
_journal_year 2020
_chemical_formula_moiety 'C17 H18 N2 O2 Ru'
_chemical_formula_sum 'C17 H18 N2 O2 Ru'
_chemical_formula_weight 383.40
_space_group_crystal_system triclinic
_space_group_IT_number 2
_space_group_name_Hall '-P 1'
_space_group_name_H-M_alt 'P -1'
_atom_sites_solution_hydrogens mixed
_atom_sites_solution_primary dual
_audit_creation_date 2018-02-23
_audit_creation_method
;
Olex2 1.2
(compiled 2017.08.10 svn.r3458 for OlexSys, GUI svn.r5381)
;
_audit_update_record
;
2019-09-12 deposited with the CCDC.	2019-12-10 downloaded from the CCDC.
;
_cell_angle_alpha 98.820(7)
_cell_angle_beta 95.605(6)
_cell_angle_gamma 104.953(6)
_cell_formula_units_Z 2
_cell_length_a 5.9641(4)
_cell_length_b 8.3166(7)
_cell_length_c 15.9058(16)
_cell_measurement_reflns_used 2738
_cell_measurement_temperature 100.01(10)
_cell_measurement_theta_max 73.0470
_cell_measurement_theta_min 5.5800
_cell_volume 745.39(11)
_computing_cell_refinement 'CrysAlisPro 1.171.38.43f (Rigaku OD, 2015)'
_computing_data_collection 'CrysAlisPro 1.171.38.43f (Rigaku OD, 2015)'
_computing_data_reduction 'CrysAlisPro 1.171.38.43f (Rigaku OD, 2015)'
_computing_molecular_graphics 'Olex2 (Dolomanov et al., 2009)'
_computing_publication_material 'Olex2 (Dolomanov et al., 2009)'
_computing_structure_refinement 'ShelXL (Sheldrick, 2015)'
_computing_structure_solution 'ShelXT (Sheldrick, 2015)'
_diffrn_ambient_environment N~2~
_diffrn_ambient_temperature 100.01(10)
_diffrn_detector 'CCD plate'
_diffrn_detector_area_resol_mean 5.1768
_diffrn_detector_type Atlas
_diffrn_measured_fraction_theta_full 1.000
_diffrn_measured_fraction_theta_max 0.999
_diffrn_measurement_details
;
List of Runs (angles in degrees, time in seconds):

  # Type    Start    End  Width  t~exp~   \w     \q     \k     \f   Frames
#--------------------------------------------------------------------------
  1  \w    -59.00  32.00   1.00    2.54    --  -41.52  38.00  30.00   91
  2  \w    -71.00  24.00   1.00    2.54    --  -41.52  77.00-120.00   95
  3  \w    -67.00  32.00   1.00    2.54    --  -41.52  57.00 120.00   99
  4  \w     83.00 110.00   1.00    2.54    --   41.52  38.00   0.00   27
  5  \w     32.00  57.00   1.00    2.54    --   41.52-125.00-180.00   25
  6  \w     86.00 178.00   1.00    7.57    --  105.92  45.00  60.00   92
  7  \w     35.00 126.00   1.00    7.57    --  105.92 -61.00  90.00   91
  8  \w     54.00 160.00   1.00    7.57    --  105.92  15.00-180.00  106
  9  \w     83.00 116.00   1.00    7.57    --  105.92  77.00   0.00   33
 10  \w     33.00  71.00   1.00    7.57    --  105.92-125.00   0.00   38
 11  \w    117.00 176.00   1.00    7.57    --  105.92  77.00   0.00   59
 12  \w     93.00 121.00   1.00    7.57    --  105.92-125.00 120.00   28
 13  \w     68.00  95.00   1.00    7.57    --  105.92 -77.00-180.00   27
 14  \w    110.00 139.00   1.00    7.57    --  105.92 -77.00-180.00   29
 15  \w     95.00 122.00   1.00    7.57    --  105.92 125.00-150.00   27
 16  \w     32.00 139.00   1.00    7.57    --  105.92 -77.00 -30.00  107
 17  \w     72.00 120.00   1.00    7.57    --  105.92-125.00 -60.00   48
 18  \w     43.00  68.00   1.00    7.57    --  105.92-125.00 -60.00   25
 19  \w     25.00  53.00   1.00    2.54    --   41.52-125.00 -90.00   28
 20  \w    101.00 128.00   1.00    7.57    --  105.92 -30.00 -30.00   27
 21  \w    126.00 153.00   1.00    7.57    --  105.92 125.00  60.00   27
 22  \w     31.00  58.00   1.00    7.57    --  105.92 -30.00 -30.00   27
 23  \w     83.00 116.00   1.00    7.57    --  105.92  61.00 -30.00   33
;
_diffrn_measurement_device 'four-circle diffractometer'
_diffrn_measurement_device_type 'SuperNova, Dual, Cu at zero, Atlas'
_diffrn_measurement_method '\w scans'
_diffrn_orient_matrix_type 'CrysAlisPro convention (1999,Acta A55,543-557)'
_diffrn_orient_matrix_UB_11 -0.0704798000
_diffrn_orient_matrix_UB_12 -0.1934573000
_diffrn_orient_matrix_UB_13 -0.0055394000
_diffrn_orient_matrix_UB_21 0.0795111000
_diffrn_orient_matrix_UB_22 0.0251318000
_diffrn_orient_matrix_UB_23 0.0973706000
_diffrn_orient_matrix_UB_31 -0.2483935000
_diffrn_orient_matrix_UB_32 0.0040243000
_diffrn_orient_matrix_UB_33 0.0172566000
_diffrn_radiation_monochromator mirror
_diffrn_radiation_probe x-ray
_diffrn_radiation_type CuK\a
_diffrn_radiation_wavelength 1.54184
_diffrn_reflns_av_unetI/netI 0.0400
_diffrn_reflns_Laue_measured_fraction_full 1.000
_diffrn_reflns_Laue_measured_fraction_max 0.999
_diffrn_reflns_limit_h_max 7
_diffrn_reflns_limit_h_min -7
_diffrn_reflns_limit_k_max 10
_diffrn_reflns_limit_k_min -10
_diffrn_reflns_limit_l_max 19
_diffrn_reflns_limit_l_min -19
_diffrn_reflns_number 4176
_diffrn_reflns_point_group_measured_fraction_full 1.000
_diffrn_reflns_point_group_measured_fraction_max 0.999
_diffrn_reflns_theta_full 67.684
_diffrn_reflns_theta_max 68.247
_diffrn_reflns_theta_min 5.603
_diffrn_source 'micro-focus sealed X-ray tube'
_diffrn_source_type 'SuperNova (Cu) X-ray Source'
_exptl_absorpt_coefficient_mu 8.584
_exptl_absorpt_correction_T_max 1.000
_exptl_absorpt_correction_T_min 0.384
_exptl_absorpt_correction_type gaussian
_exptl_absorpt_process_details
;
CrysAlisPro 1.171.38.43f (Rigaku Oxford Diffraction, 2015)
Numerical absorption correction based on gaussian integration over
			a multifaceted crystal model
Empirical absorption correction using spherical harmonics,
 implemented in SCALE3 ABSPACK scaling algorithm.
;
_exptl_crystal_colour colourless
_exptl_crystal_colour_primary colourless
_exptl_crystal_density_diffrn 1.708
_exptl_crystal_description needle
_exptl_crystal_F_000 388
_exptl_crystal_size_max 0.304
_exptl_crystal_size_mid 0.034
_exptl_crystal_size_min 0.025
_refine_diff_density_max 1.017
_refine_diff_density_min -0.790
_refine_diff_density_rms 0.120
_refine_ls_extinction_method none
_refine_ls_goodness_of_fit_ref 1.049
_refine_ls_hydrogen_treatment mixed
_refine_ls_matrix_type full
_refine_ls_number_parameters 204
_refine_ls_number_reflns 4176
_refine_ls_number_restraints 0
_refine_ls_restrained_S_all 1.049
_refine_ls_R_factor_all 0.0416
_refine_ls_R_factor_gt 0.0369
_refine_ls_shift/su_max 0.001
_refine_ls_shift/su_mean 0.000
_refine_ls_structure_factor_coef Fsqd
_refine_ls_weighting_details 'w=1/[\s^2^(Fo^2^)+(0.0689P)^2^] where P=(Fo^2^+2Fc^2^)/3'
_refine_ls_weighting_scheme calc
_refine_ls_wR_factor_gt 0.0951
_refine_ls_wR_factor_ref 0.0967
_reflns_Friedel_coverage 0.000
_reflns_number_gt 3781
_reflns_number_total 4176
_reflns_threshold_expression 'I > 2\s(I)'
_cod_data_source_file c9dt04174e2.cif
_cod_data_source_block 3
_cod_depositor_comments 'Adding full bibliography for 7702963--7702968.cif.'
_cod_database_code 7702964
_shelxl_version_number 2014/6
_chemical_oxdiff_formula 'C17 H18 O2 N2 Ru'
_shelx_space_group_comment
;
The symmetry employed for this shelxl refinement is uniquely defined
by the following loop, which should always be used as a source of
symmetry information in preference to the above space-group names.
They are only intended as comments.
;
_olex2_refinement_description
;
1. Twinned data refinement
 Scales: 0.5941(11)
 0.4059(11)
2. Fixed Uiso
 At 1.2 times of:
  All C(H) groups, All C(H,H) groups, All N(H) groups
 At 1.5 times of:
  All C(H,H,H) groups
3.a Secondary CH2 refined with riding coordinates:
 C8(H8A,H8B), C9(H9A,H9B)
3.b Aromatic/amide H refined with riding coordinates:
 C6(H6), C11(H11), C12(H12), C13(H13), C14(H14), C15(H15), C16(H16), C17(H17),
 C18(H18), C19(H19)
3.c Idealised Me refined as rotating group:
 C7(H7A,H7B,H7C)
;
_olex2_submission_special_instructions 'No special instructions were received'
_oxdiff_exptl_absorpt_empirical_details
;
Empirical correction (ABSPACK) includes:
- Absorption correction using spherical harmonics
- Frame scaling
;
_oxdiff_exptl_absorpt_empirical_full_max 1.399
_oxdiff_exptl_absorpt_empirical_full_min 0.717
_oxdiff_twin_integration_method simultaneous
_oxdiff_twin_items 2
_twin_special_details
;
Component 2 rotated by 179.9407\% 
 around [-0.00 -0.00 1.00] (reciprocal) or [0.35 0.32 0.88] (direct)
;

loop_
_space_group_symop_operation_xyz
'x, y, z'
'-x, -y, -z'

loop_
_atom_site_label
_atom_site_type_symbol
_atom_site_fract_x
_atom_site_fract_y
_atom_site_fract_z
_atom_site_U_iso_or_equiv
_atom_site_adp_type
_atom_site_occupancy
_atom_site_site_symmetry_order
_atom_site_calc_flag
_atom_site_refinement_flags_posn
C2 C 0.6819(9) 0.4144(7) 0.6446(3) 0.0185(10) Uani 1 1 d .
C4 C 0.7872(9) 0.6306(6) 0.5537(3) 0.0184(10) Uani 1 1 d .
C5 C 0.6035(9) 0.7018(7) 0.5836(3) 0.0180(10) Uani 1 1 d .
C6 C 0.4733(9) 0.6243(7) 0.6372(3) 0.0201(10) Uani 1 1 d .
H6 H 0.3521 0.6669 0.6545 0.024 Uiso 1 1 calc R
C7 C 0.5675(10) 0.8556(7) 0.5517(3) 0.0234(11) Uani 1 1 d .
H7A H 0.6783 0.9554 0.5853 0.035 Uiso 1 1 calc GR
H7B H 0.4110 0.8622 0.5572 0.035 Uiso 1 1 calc GR
H7C H 0.5901 0.8476 0.4925 0.035 Uiso 1 1 calc GR
C8 C 0.3494(9) 0.3993(7) 0.7234(3) 0.0213(10) Uani 1 1 d .
H8A H 0.3165 0.2777 0.7055 0.026 Uiso 1 1 calc R
H8B H 0.2021 0.4283 0.7162 0.026 Uiso 1 1 calc R
C9 C 0.4563(9) 0.4495(7) 0.8185(3) 0.0202(10) Uani 1 1 d .
H9A H 0.6101 0.4301 0.8252 0.024 Uiso 1 1 calc R
H9B H 0.4756 0.5693 0.8380 0.024 Uiso 1 1 calc R
C10 C 0.3039(9) 0.3493(6) 0.8731(3) 0.0182(10) Uani 1 1 d .
C11 C 0.0513(8) 0.2895(6) 0.8592(3) 0.0191(9) Uani 1 1 d .
H11 H -0.0474 0.3031 0.8134 0.023 Uiso 1 1 calc R
C12 C -0.0205(9) 0.2059(6) 0.9280(3) 0.0209(10) Uani 1 1 d .
H12 H -0.1744 0.1562 0.9351 0.025 Uiso 1 1 calc R
C13 C 0.1829(9) 0.2118(6) 0.9836(3) 0.0200(10) Uani 1 1 d .
H13 H 0.1851 0.1658 1.0333 0.024 Uiso 1 1 calc R
C14 C 0.3825(9) 0.2992(6) 0.9510(3) 0.0193(10) Uani 1 1 d .
H14 H 0.5377 0.3206 0.9756 0.023 Uiso 1 1 calc R
C15 C 0.3775(10) -0.0308(7) 0.7593(4) 0.0274(12) Uani 1 1 d .
H15 H 0.4971 0.0355 0.7358 0.033 Uiso 1 1 calc R
C16 C 0.1346(11) -0.0773(7) 0.7279(3) 0.0264(12) Uani 1 1 d .
H16 H 0.0672 -0.0468 0.6797 0.032 Uiso 1 1 calc R
C17 C 0.0118(9) -0.1776(7) 0.7818(3) 0.0235(11) Uani 1 1 d .
H17 H -0.1497 -0.2242 0.7754 0.028 Uiso 1 1 calc R
C18 C 0.1789(10) -0.1951(6) 0.8479(3) 0.0232(10) Uani 1 1 d .
H18 H 0.1456 -0.2548 0.8921 0.028 Uiso 1 1 calc R
C19 C 0.4053(10) -0.1047(7) 0.8340(4) 0.0275(12) Uani 1 1 d .
H19 H 0.5466 -0.0952 0.8675 0.033 Uiso 1 1 calc R
N1 N 0.5069(7) 0.4849(6) 0.6687(3) 0.0196(9) Uani 1 1 d .
N3 N 0.8120(8) 0.4913(6) 0.5886(3) 0.0189(8) Uani 1 1 d .
H3 H 0.899(12) 0.437(8) 0.564(4) 0.023 Uiso 1 1 d R
O2 O 0.7178(6) 0.2911(5) 0.6713(2) 0.0215(7) Uani 1 1 d .
O4 O 0.9102(7) 0.6832(5) 0.5010(2) 0.0234(8) Uani 1 1 d .
Ru1 Ru 0.19739(7) 0.07431(5) 0.85671(2) 0.01606(13) Uani 1 1 d .

loop_
_atom_site_aniso_label
_atom_site_aniso_U_11
_atom_site_aniso_U_22
_atom_site_aniso_U_33
_atom_site_aniso_U_23
_atom_site_aniso_U_13
_atom_site_aniso_U_12
C2 0.016(2) 0.018(3) 0.021(2) 0.0050(18) 0.0010(17) 0.0042(19)
C4 0.021(2) 0.012(2) 0.022(2) 0.0031(18) -0.0009(19) 0.0066(19)
C5 0.017(2) 0.014(2) 0.022(2) 0.0012(18) 0.0016(18) 0.0046(19)
C6 0.020(3) 0.019(3) 0.021(2) 0.0011(19) 0.0006(18) 0.008(2)
C7 0.025(3) 0.021(3) 0.029(2) 0.009(2) 0.004(2) 0.013(2)
C8 0.016(2) 0.025(3) 0.023(2) 0.007(2) 0.0037(18) 0.004(2)
C9 0.019(3) 0.017(3) 0.027(2) 0.0074(19) 0.0039(19) 0.008(2)
C10 0.021(2) 0.013(2) 0.020(2) 0.0030(17) 0.0013(18) 0.0051(19)
C11 0.018(2) 0.017(2) 0.024(2) 0.0053(19) 0.0032(19) 0.0084(19)
C12 0.019(3) 0.016(3) 0.030(2) 0.004(2) 0.008(2) 0.008(2)
C13 0.025(3) 0.016(3) 0.022(2) 0.0060(18) 0.0031(19) 0.010(2)
C14 0.020(3) 0.016(3) 0.022(2) -0.0030(18) -0.0020(18) 0.010(2)
C15 0.031(3) 0.019(3) 0.033(3) 0.000(2) 0.015(2) 0.007(2)
C16 0.034(3) 0.017(3) 0.026(2) -0.003(2) 0.002(2) 0.009(2)
C17 0.019(3) 0.014(3) 0.033(3) -0.001(2) 0.005(2) 0.000(2)
C18 0.032(3) 0.013(2) 0.028(2) 0.004(2) 0.009(2) 0.011(2)
C19 0.023(3) 0.022(3) 0.036(3) -0.002(2) 0.001(2) 0.009(2)
N1 0.014(2) 0.021(2) 0.0241(19) 0.0058(17) 0.0027(15) 0.0047(17)
N3 0.019(2) 0.016(2) 0.024(2) 0.0046(16) 0.0049(16) 0.0068(17)
O2 0.0217(18) 0.0183(19) 0.0281(17) 0.0085(14) 0.0076(14) 0.0080(15)
O4 0.026(2) 0.0216(19) 0.0273(17) 0.0086(14) 0.0103(15) 0.0110(16)
Ru1 0.01379(18) 0.01451(19) 0.02085(18) 0.00345(13) 0.00266(13) 0.00547(12)

loop_
_atom_type_symbol
_atom_type_description
_atom_type_scat_dispersion_real
_atom_type_scat_dispersion_imag
_atom_type_scat_source
C C 0.0181 0.0091 'International Tables Vol C Tables 4.2.6.8 and 6.1.1.4'
H H 0.0000 0.0000 'International Tables Vol C Tables 4.2.6.8 and 6.1.1.4'
N N 0.0311 0.0180 'International Tables Vol C Tables 4.2.6.8 and 6.1.1.4'
O O 0.0492 0.0322 'International Tables Vol C Tables 4.2.6.8 and 6.1.1.4'
Ru Ru 0.0552 3.2960 'International Tables Vol C Tables 4.2.6.8 and 6.1.1.4'

loop_
_exptl_crystal_face_index_h
_exptl_crystal_face_index_k
_exptl_crystal_face_index_l
_exptl_crystal_face_perp_dist
0 -5 0 0.0163
0 5 0 0.0163
4 -1 -3 0.1426
0 3 -9 0.0099
0 -3 9 0.0147
-1 3 -9 0.0259
0 2 9 0.0166
0 -2 -9 0.0099
-1 5 1 0.0385

loop_
_geom_angle_atom_site_label_1
_geom_angle_atom_site_label_2
_geom_angle_atom_site_label_3
_geom_angle
N3 C2 N1 115.1(4)
O2 C2 N1 122.6(5)
O2 C2 N3 122.3(5)
N3 C4 C5 114.6(4)
O4 C4 C5 124.5(5)
O4 C4 N3 120.8(5)
C4 C5 C7 118.8(5)
C6 C5 C4 117.8(5)
C6 C5 C7 123.4(5)
C5 C6 H6 117.8
C5 C6 N1 124.3(5)
N1 C6 H6 117.8
C5 C7 H7A 109.5
C5 C7 H7B 109.5
C5 C7 H7C 109.5
H7A C7 H7B 109.5
H7A C7 H7C 109.5
H7B C7 H7C 109.5
H8A C8 H8B 107.9
C9 C8 H8A 109.3
C9 C8 H8B 109.3
N1 C8 H8A 109.3
N1 C8 H8B 109.3
N1 C8 C9 111.7(4)
C8 C9 H9A 109.4
C8 C9 H9B 109.4
H9A C9 H9B 108.0
C10 C9 C8 111.3(4)
C10 C9 H9A 109.4
C10 C9 H9B 109.4
C9 C10 Ru1 125.2(3)
C11 C10 C9 126.8(4)
C11 C10 Ru1 70.8(3)
C14 C10 C9 126.3(5)
C14 C10 C11 106.9(4)
C14 C10 Ru1 70.5(3)
C10 C11 H11 126.0
C10 C11 Ru1 70.5(3)
C12 C11 C10 108.0(4)
C12 C11 H11 126.0
C12 C11 Ru1 71.5(3)
Ru1 C11 H11 123.6
C11 C12 H12 125.9
C11 C12 Ru1 70.4(3)
C13 C12 C11 108.2(4)
C13 C12 H12 125.9
C13 C12 Ru1 70.7(3)
Ru1 C12 H12 124.6
C12 C13 H13 125.6
C12 C13 C14 108.7(4)
C12 C13 Ru1 71.6(3)
C14 C13 H13 125.6
C14 C13 Ru1 70.6(3)
Ru1 C13 H13 123.8
C10 C14 H14 125.9
C10 C14 Ru1 70.8(3)
C13 C14 C10 108.2(4)
C13 C14 H14 125.9
C13 C14 Ru1 71.4(3)
Ru1 C14 H14 123.5
C16 C15 H15 126.3
C16 C15 C19 107.5(5)
C16 C15 Ru1 71.2(3)
C19 C15 H15 126.3
C19 C15 Ru1 71.2(3)
Ru1 C15 H15 123.0
C15 C16 H16 125.6
C15 C16 Ru1 70.7(3)
C17 C16 C15 108.7(5)
C17 C16 H16 125.6
C17 C16 Ru1 71.8(3)
Ru1 C16 H16 123.5
C16 C17 H17 126.0
C16 C17 C18 108.1(5)
C16 C17 Ru1 70.5(3)
C18 C17 H17 126.0
C18 C17 Ru1 71.1(3)
Ru1 C17 H17 124.0
C17 C18 H18 126.1
C17 C18 Ru1 71.0(3)
C19 C18 C17 107.7(5)
C19 C18 H18 126.1
C19 C18 Ru1 70.5(3)
Ru1 C18 H18 124.1
C15 C19 H19 126.0
C15 C19 Ru1 70.4(3)
C18 C19 C15 108.0(5)
C18 C19 H19 126.0
C18 C19 Ru1 71.6(3)
Ru1 C19 H19 123.7
C2 N1 C6 120.6(4)
C2 N1 C8 117.5(4)
C6 N1 C8 121.7(4)
C2 N3 C4 127.5(5)
C2 N3 H3 116(4)
C4 N3 H3 115(4)
C10 Ru1 C11 38.65(19)
C10 Ru1 C12 64.15(19)
C10 Ru1 C13 64.12(18)
C10 Ru1 C16 119.3(2)
C10 Ru1 C17 151.7(2)
C10 Ru1 C18 166.49(19)
C10 Ru1 C19 129.5(2)
C11 Ru1 C12 38.09(19)
C11 Ru1 C13 63.69(19)
C11 Ru1 C17 122.2(2)
C11 Ru1 C18 154.8(2)
C11 Ru1 C19 165.0(2)
C12 Ru1 C18 125.2(2)
C13 Ru1 C12 37.72(19)
C13 Ru1 C17 134.5(2)
C13 Ru1 C18 116.17(19)
C14 Ru1 C10 38.69(18)
C14 Ru1 C11 64.27(18)
C14 Ru1 C12 63.59(19)
C14 Ru1 C13 37.9(2)
C14 Ru1 C16 151.4(2)
C14 Ru1 C17 169.3(2)
C14 Ru1 C18 132.9(2)
C14 Ru1 C19 112.7(2)
C15 Ru1 C10 109.3(2)
C15 Ru1 C11 128.7(2)
C15 Ru1 C12 165.4(2)
C15 Ru1 C13 153.4(2)
C15 Ru1 C14 120.4(2)
C15 Ru1 C16 38.0(2)
C15 Ru1 C17 63.6(2)
C15 Ru1 C18 63.9(2)
C15 Ru1 C19 38.5(2)
C16 Ru1 C11 111.3(2)
C16 Ru1 C12 131.9(2)
C16 Ru1 C13 168.4(2)
C16 Ru1 C17 37.7(2)
C16 Ru1 C18 63.4(2)
C16 Ru1 C19 63.6(2)
C17 Ru1 C12 115.3(2)
C17 Ru1 C18 37.9(2)
C19 Ru1 C12 155.7(2)
C19 Ru1 C13 124.0(2)
C19 Ru1 C17 63.5(2)
C19 Ru1 C18 37.9(2)

loop_
_geom_bond_atom_site_label_1
_geom_bond_atom_site_label_2
_geom_bond_distance
C2 N1 1.381(7)
C2 N3 1.363(7)
C2 O2 1.228(6)
C4 C5 1.458(7)
C4 N3 1.394(7)
C4 O4 1.224(6)
C5 C6 1.337(8)
C5 C7 1.503(7)
C6 H6 0.9300
C6 N1 1.383(7)
C7 H7A 0.9600
C7 H7B 0.9600
C7 H7C 0.9600
C8 H8A 0.9700
C8 H8B 0.9700
C8 C9 1.533(7)
C8 N1 1.467(6)
C9 H9A 0.9700
C9 H9B 0.9700
C9 C10 1.502(7)
C10 C11 1.442(7)
C10 C14 1.441(7)
C10 Ru1 2.177(5)
C11 H11 0.9300
C11 C12 1.428(7)
C11 Ru1 2.180(5)
C12 H12 0.9300
C12 C13 1.415(7)
C12 Ru1 2.194(5)
C13 H13 0.9300
C13 C14 1.415(8)
C13 Ru1 2.183(5)
C14 H14 0.9300
C14 Ru1 2.172(5)
C15 H15 0.9300
C15 C16 1.417(9)
C15 C19 1.433(8)
C15 Ru1 2.171(5)
C16 H16 0.9300
C16 C17 1.412(8)
C16 Ru1 2.178(5)
C17 H17 0.9300
C17 C18 1.427(8)
C17 Ru1 2.194(5)
C18 H18 0.9300
C18 C19 1.422(8)
C18 Ru1 2.196(5)
C19 H19 0.9300
C19 Ru1 2.182(6)
N3 H3 0.85(7)

loop_
_geom_hbond_atom_site_label_D
_geom_hbond_atom_site_label_H
_geom_hbond_atom_site_label_A
_geom_hbond_distance_DH
_geom_hbond_distance_HA
_geom_hbond_distance_DA
_geom_hbond_angle_DHA
_geom_hbond_site_symmetry_A
N3 H3 O4 0.85(7) 1.97(7) 2.820(6) 175(6) 2_766

loop_
_geom_torsion_atom_site_label_1
_geom_torsion_atom_site_label_2
_geom_torsion_atom_site_label_3
_geom_torsion_atom_site_label_4
_geom_torsion
C4 C5 C6 N1 2.5(7)
C5 C4 N3 C2 1.7(7)
C5 C6 N1 C2 -0.9(7)
C5 C6 N1 C8 -176.3(5)
C7 C5 C6 N1 -178.5(5)
C8 C9 C10 C11 -33.6(7)
C8 C9 C10 C14 148.5(5)
C8 C9 C10 Ru1 57.9(6)
C9 C8 N1 C2 82.9(6)
C9 C8 N1 C6 -101.5(5)
C9 C10 C11 C12 -177.8(5)
C9 C10 C11 Ru1 120.1(5)
C9 C10 C14 C13 178.1(5)
C9 C10 C14 Ru1 -119.9(5)
C10 C11 C12 C13 -0.5(6)
C10 C11 C12 Ru1 -61.4(3)
C11 C10 C14 C13 -0.2(5)
C11 C10 C14 Ru1 61.9(3)
C11 C12 C13 C14 0.4(6)
C11 C12 C13 Ru1 -60.8(3)
C12 C13 C14 C10 -0.1(6)
C12 C13 C14 Ru1 -61.8(4)
C14 C10 C11 C12 0.4(6)
C14 C10 C11 Ru1 -61.6(3)
C15 C16 C17 C18 -0.1(6)
C15 C16 C17 Ru1 61.4(4)
C16 C15 C19 C18 -0.3(6)
C16 C15 C19 Ru1 -62.4(4)
C16 C17 C18 C19 -0.1(6)
C16 C17 C18 Ru1 61.2(4)
C17 C18 C19 C15 0.2(6)
C17 C18 C19 Ru1 61.5(4)
C19 C15 C16 C17 0.3(6)
C19 C15 C16 Ru1 62.3(4)
N1 C2 N3 C4 -0.1(7)
N1 C8 C9 C10 -174.8(4)
N3 C2 N1 C6 -0.4(7)
N3 C2 N1 C8 175.3(4)
N3 C4 C5 C6 -2.8(6)
N3 C4 C5 C7 178.2(4)
O2 C2 N1 C6 179.8(5)
O2 C2 N1 C8 -4.6(7)
O2 C2 N3 C4 179.7(5)
O4 C4 C5 C6 175.8(5)
O4 C4 C5 C7 -3.2(7)
O4 C4 N3 C2 -176.9(5)
Ru1 C10 C11 C12 62.0(3)
Ru1 C10 C14 C13 -62.0(3)
Ru1 C11 C12 C13 60.9(4)
Ru1 C12 C13 C14 61.2(3)
Ru1 C13 C14 C10 61.6(3)
Ru1 C15 C16 C17 -62.1(4)
Ru1 C15 C19 C18 62.1(4)
Ru1 C16 C17 C18 -61.5(4)
Ru1 C17 C18 C19 -61.2(4)
Ru1 C18 C19 C15 -61.3(4)

loop_
_exptl_oxdiff_crystal_face_indexfrac_h
_exptl_oxdiff_crystal_face_indexfrac_k
_exptl_oxdiff_crystal_face_indexfrac_l
_exptl_oxdiff_crystal_face_x
_exptl_oxdiff_crystal_face_y
_exptl_oxdiff_crystal_face_z
0.0059 -5.0006 0.0084 0.9669 -0.1244 -0.0214
-0.0059 5.0006 -0.0084 -0.9669 0.1244 0.0214
3.9963 -1.0013 -2.9935 -0.0714 0.0011 -1.0483
-0.0058 2.9986 -8.9872 -0.5299 -0.8002 -0.1416
0.0058 -2.9986 8.9872 0.5299 0.8002 0.1416
-1.0048 2.9987 -8.9869 -0.4595 -0.8796 0.1066
-0.0000 2.0020 8.9788 -0.4370 0.9246 0.1630
0.0000 -2.0020 -8.9788 0.4370 -0.9246 -0.1630
-1.0046 5.0009 0.9899 -0.9021 0.1422 0.2867

loop_
_twin_individual_id
_twin_individual_mass_fraction_refined
_oxdiff_twin_reflns_isolated
_oxdiff_twin_reflns_overlapped
_twin_individual_twin_lattice_type
_twin_individual_twin_matrix_11
_twin_individual_twin_matrix_12
_twin_individual_twin_matrix_13
_twin_individual_twin_matrix_21
_twin_individual_twin_matrix_22
_twin_individual_twin_matrix_23
_twin_individual_twin_matrix_31
_twin_individual_twin_matrix_32
_twin_individual_twin_matrix_33
1 0.5941(11) 2507 3044 ref 1.0000 0.0000 0.0000 0.0000 1.0000 0.0000 0.0000 0.0000 1.0000
2 0.4059(11) 2519 3044 nmt -1.0000 -0.0004 0.0001 0.0006 -1.0008 -0.0021 0.7854 0.7274 1.0013
